data_7029293
loop_
_publ_author_name
'Harmgarth, Nicole'
'Gr\"asing, Daniel'
'Dr\"ose, Peter'
'Hrib, Cristian G.'
'Jones, Peter G.'
'Lorenz, Volker'
'Hilfert, Liane'
'Busse, Sabine'
'Edelmann, Frank T.'

_publ_section_title
;
 Novel inorganic heterocycles from dimetalated carboranylamidinates.
;
_journal_issue 13
_journal_name_full 'Dalton transactions (Cambridge, England : 2003)'
_journal_page_first 5001
_journal_page_last 5013
_journal_paper_doi 10.1039/c3dt52751d
_journal_volume 43
_journal_year 2014
_chemical_formula_sum 'C15 H34 B10 N2'
_chemical_formula_weight 350.54
_chemical_name_systematic
; 
 ? 
;
_space_group_IT_number 2
_symmetry_cell_setting triclinic
_symmetry_space_group_name_Hall '-P 1'
_symmetry_space_group_name_H-M 'P -1'
_atom_sites_solution_hydrogens geom
_atom_sites_solution_primary direct
_atom_sites_solution_secondary difmap
_audit_creation_method SHELXL-97
_cell_angle_alpha 86.218(15)
_cell_angle_beta 86.380(14)
_cell_angle_gamma 77.332(14)
_cell_formula_units_Z 2
_cell_length_a 6.6180(10)
_cell_length_b 10.2110(18)
_cell_length_c 15.859(3)
_cell_measurement_reflns_used 29816
_cell_measurement_temperature 100(2)
_cell_measurement_theta_max 75.6232
_cell_measurement_theta_min 4.4405
_cell_volume 1042.0(3)
_computing_cell_refinement
; 
CrysAlisPro, Oxford Diffraction Ltd., 
Version 1.171.35.21 (release 20-01-2012 CrysAlis171 .NET) 
(compiled Jan 23 2012,18:06:46) 
;
_computing_data_collection
; 
CrysAlisPro, Oxford Diffraction Ltd., 
Version 1.171.35.21 (release 20-01-2012 CrysAlis171 .NET) 
(compiled Jan 23 2012,18:06:46) 
;
_computing_data_reduction
; 
CrysAlisPro, Oxford Diffraction Ltd., 
Version 1.171.35.21 (release 20-01-2012 CrysAlis171 .NET) 
(compiled Jan 23 2012,18:06:46) 
;
_computing_molecular_graphics 'Bruker XP'
_computing_publication_material SHELXL-97
_computing_structure_refinement 'SHELXL-97 (Sheldrick, 1997)'
_computing_structure_solution 'SHELXS-97 (Sheldrick, 1990)'
_diffrn_ambient_temperature 100(2)
_diffrn_detector_area_resol_mean 10.3543
_diffrn_measured_fraction_theta_full 0.993
_diffrn_measured_fraction_theta_max 0.993
_diffrn_measurement_device_type 'Xcalibur, Atlas, Nova'
_diffrn_measurement_method '\w scans'
_diffrn_radiation_monochromator graphite
_diffrn_radiation_source 'fine-focus sealed tube'
_diffrn_radiation_type CuK\a
_diffrn_radiation_wavelength 1.54184
_diffrn_reflns_av_R_equivalents 0.0238
_diffrn_reflns_av_sigmaI/netI 0.0091
_diffrn_reflns_limit_h_max 8
_diffrn_reflns_limit_h_min -7
_diffrn_reflns_limit_k_max 12
_diffrn_reflns_limit_k_min -12
_diffrn_reflns_limit_l_max 19
_diffrn_reflns_limit_l_min -19
_diffrn_reflns_number 37066
_diffrn_reflns_theta_full 75.79
_diffrn_reflns_theta_max 75.79
_diffrn_reflns_theta_min 4.44
_exptl_absorpt_coefficient_mu 0.409
_exptl_absorpt_correction_T_max 0.9838
_exptl_absorpt_correction_T_min 0.9602
_exptl_absorpt_correction_type multi-scan
_exptl_absorpt_process_details
; 
CrysAlisPro, Oxford Diffraction Ltd., 
Version 1.171.35.21 (release 20-01-2012 CrysAlis171 .NET) 
(compiled Jan 23 2012,18:06:46) 
;
_exptl_crystal_density_diffrn 1.117
_exptl_crystal_density_method 'not measured'
_exptl_crystal_F_000 376
_exptl_crystal_size_max 0.10
_exptl_crystal_size_mid 0.05
_exptl_crystal_size_min 0.04
_refine_diff_density_max 0.380
_refine_diff_density_min -0.267
_refine_diff_density_rms 0.039
_refine_ls_extinction_method none
_refine_ls_goodness_of_fit_ref 1.049
_refine_ls_hydrogen_treatment mixed
_refine_ls_matrix_type full
_refine_ls_number_parameters 252
_refine_ls_number_reflns 4309
_refine_ls_number_restraints 0
_refine_ls_restrained_S_all 1.049
_refine_ls_R_factor_all 0.0419
_refine_ls_R_factor_gt 0.0414
_refine_ls_shift/su_max 0.000
_refine_ls_shift/su_mean 0.000
_refine_ls_structure_factor_coef Fsqd
_refine_ls_weighting_details 'calc w=1/[\s^2^(Fo^2^)+(0.0568P)^2^+0.3966P] where P=(Fo^2^+2Fc^2^)/3'
_refine_ls_weighting_scheme calc
_refine_ls_wR_factor_gt 0.1090
_refine_ls_wR_factor_ref 0.1094
_reflns_number_gt 4244
_reflns_number_total 4309
_reflns_threshold_expression >2sigma(I)
_cod_data_source_file c3dt52751d.txt
_cod_data_source_block magd58
_cod_original_cell_volume 1042.1(3)
_cod_database_code 7029293

loop_
_symmetry_equiv_pos_as_xyz
'x, y, z'
'-x, -y, -z'

loop_
_atom_site_label
_atom_site_type_symbol
_atom_site_fract_x
_atom_site_fract_y
_atom_site_fract_z
_atom_site_U_iso_or_equiv
_atom_site_adp_type
_atom_site_occupancy
_atom_site_symmetry_multiplicity
_atom_site_calc_flag
_atom_site_refinement_flags
H1 H 0.457(3) 0.0022(17) 0.3224(11) 0.045(5) Uiso 1 1 d .
N1 N 0.35611(14) 0.04329(10) 0.29039(6) 0.0229(2) Uani 1 1 d .
N2 N 0.15358(13) -0.02524(9) 0.18631(5) 0.01843(19) Uani 1 1 d .
C1 C 0.42712(15) -0.18643(10) 0.24764(6) 0.0158(2) Uani 1 1 d .
C2 C 0.35945(16) -0.29572(10) 0.19078(6) 0.0183(2) Uani 1 1 d .
H2 H 0.238(2) -0.2558(14) 0.1575(9) 0.027(3) Uiso 1 1 d .
C3 C 0.29501(15) -0.04370(10) 0.23989(6) 0.0175(2) Uani 1 1 d .
C4 C 0.21296(15) 0.15171(10) 0.33444(6) 0.0179(2) Uani 1 1 d .
H4A H 0.1531 0.2236 0.2915 0.021 Uiso 1 1 calc R
C5 C 0.03509(16) 0.10228(10) 0.38366(7) 0.0202(2) Uani 1 1 d .
H5A H -0.0487 0.0689 0.3437 0.024 Uiso 1 1 calc R
H5B H 0.0927 0.0266 0.4236 0.024 Uiso 1 1 calc R
C6 C -0.10374(16) 0.21492(11) 0.43283(7) 0.0219(2) Uani 1 1 d .
H6A H -0.1733 0.2862 0.3925 0.026 Uiso 1 1 calc R
H6B H -0.2123 0.1788 0.4666 0.026 Uiso 1 1 calc R
C7 C 0.02155(17) 0.27534(11) 0.49173(7) 0.0229(2) Uani 1 1 d .
H7A H -0.0703 0.3522 0.5194 0.028 Uiso 1 1 calc R
H7B H 0.0770 0.2070 0.5365 0.028 Uiso 1 1 calc R
C8 C 0.20061(17) 0.32302(11) 0.44295(7) 0.0206(2) Uani 1 1 d .
H8A H 0.2846 0.3557 0.4831 0.025 Uiso 1 1 calc R
H8B H 0.1443 0.3990 0.4030 0.025 Uiso 1 1 calc R
C9 C 0.33898(16) 0.21057(11) 0.39380(7) 0.0202(2) Uani 1 1 d .
H9A H 0.4075 0.1387 0.4340 0.024 Uiso 1 1 calc R
H9B H 0.4484 0.2463 0.3604 0.024 Uiso 1 1 calc R
C10 C 0.03777(15) 0.10855(10) 0.15803(6) 0.0167(2) Uani 1 1 d .
H10A H -0.0165 0.1621 0.2083 0.020 Uiso 1 1 calc R
C11 C -0.14353(16) 0.09076(10) 0.10797(6) 0.0189(2) Uani 1 1 d .
H11A H -0.2429 0.0535 0.1465 0.023 Uiso 1 1 calc R
H11B H -0.0910 0.0255 0.0640 0.023 Uiso 1 1 calc R
C12 C -0.25623(17) 0.22367(11) 0.06575(7) 0.0213(2) Uani 1 1 d .
H12A H -0.3648 0.2065 0.0304 0.026 Uiso 1 1 calc R
H12B H -0.3250 0.2849 0.1099 0.026 Uiso 1 1 calc R
C13 C -0.10629(18) 0.29102(11) 0.01069(7) 0.0239(2) Uani 1 1 d .
H13A H -0.0484 0.2341 -0.0370 0.029 Uiso 1 1 calc R
H13B H -0.1822 0.3788 -0.0132 0.029 Uiso 1 1 calc R
C14 C 0.07034(17) 0.31255(11) 0.06186(7) 0.0236(2) Uani 1 1 d .
H14A H 0.0138 0.3763 0.1063 0.028 Uiso 1 1 calc R
H14B H 0.1687 0.3524 0.0242 0.028 Uiso 1 1 calc R
C15 C 0.18507(16) 0.17950(11) 0.10307(7) 0.0211(2) Uani 1 1 d .
H15A H 0.2932 0.1969 0.1385 0.025 Uiso 1 1 calc R
H15B H 0.2547 0.1197 0.0584 0.025 Uiso 1 1 calc R
B3 B 0.58117(18) -0.24029(12) 0.15922(7) 0.0181(2) Uani 1 1 d .
H3 H 0.6016 -0.1759 0.1007 0.022 Uiso 1 1 calc R
B4 B 0.69022(17) -0.22086(12) 0.25641(7) 0.0176(2) Uani 1 1 d .
H4 H 0.7843 -0.1433 0.2619 0.021 Uiso 1 1 calc R
B5 B 0.52094(18) -0.26115(12) 0.34088(7) 0.0178(2) Uani 1 1 d .
H5 H 0.5047 -0.2095 0.4019 0.021 Uiso 1 1 calc R
B6 B 0.30428(18) -0.30452(12) 0.29828(7) 0.0189(2) Uani 1 1 d .
H6 H 0.1452 -0.2815 0.3298 0.023 Uiso 1 1 calc R
B7 B 0.78367(18) -0.36792(12) 0.19896(7) 0.0190(2) Uani 1 1 d .
H7 H 0.9418 -0.3890 0.1665 0.023 Uiso 1 1 calc R
B8 B 0.74679(18) -0.38117(12) 0.31182(7) 0.0179(2) Uani 1 1 d .
H8 H 0.8811 -0.4112 0.3537 0.021 Uiso 1 1 calc R
B9 B 0.50803(18) -0.43227(12) 0.33762(7) 0.0190(2) Uani 1 1 d .
H9 H 0.4847 -0.4955 0.3963 0.023 Uiso 1 1 calc R
B10 B 0.39750(19) -0.45146(12) 0.24077(8) 0.0206(2) Uani 1 1 d .
H10 H 0.2993 -0.5265 0.2348 0.025 Uiso 1 1 calc R
B11 B 0.56706(19) -0.41175(12) 0.15533(7) 0.0199(2) Uani 1 1 d .
H11 H 0.5793 -0.4610 0.0936 0.024 Uiso 1 1 calc R
B12 B 0.67092(18) -0.49891(12) 0.24937(7) 0.0192(2) Uani 1 1 d .
H12 H 0.7553 -0.6068 0.2499 0.023 Uiso 1 1 calc R

loop_
_atom_site_aniso_label
_atom_site_aniso_U_11
_atom_site_aniso_U_22
_atom_site_aniso_U_33
_atom_site_aniso_U_23
_atom_site_aniso_U_13
_atom_site_aniso_U_12
N1 0.0177(4) 0.0230(5) 0.0273(5) -0.0080(4) -0.0060(4) 0.0007(4)
N2 0.0186(4) 0.0169(4) 0.0188(4) 0.0010(3) -0.0035(3) -0.0015(3)
C1 0.0150(4) 0.0178(5) 0.0140(4) -0.0001(4) -0.0018(4) -0.0025(4)
C2 0.0181(5) 0.0185(5) 0.0179(5) -0.0008(4) -0.0030(4) -0.0021(4)
C3 0.0155(5) 0.0172(5) 0.0193(5) -0.0018(4) 0.0002(4) -0.0023(4)
C4 0.0171(5) 0.0184(5) 0.0179(5) -0.0037(4) -0.0020(4) -0.0020(4)
C5 0.0214(5) 0.0207(5) 0.0200(5) -0.0004(4) -0.0038(4) -0.0070(4)
C6 0.0197(5) 0.0276(6) 0.0184(5) -0.0001(4) -0.0002(4) -0.0055(4)
C7 0.0253(5) 0.0270(6) 0.0162(5) -0.0030(4) -0.0002(4) -0.0048(4)
C8 0.0244(5) 0.0202(5) 0.0182(5) -0.0028(4) -0.0034(4) -0.0058(4)
C9 0.0187(5) 0.0219(5) 0.0209(5) -0.0030(4) -0.0042(4) -0.0047(4)
C10 0.0172(5) 0.0161(5) 0.0158(5) 0.0002(4) -0.0026(4) -0.0012(4)
C11 0.0199(5) 0.0186(5) 0.0179(5) 0.0007(4) -0.0040(4) -0.0033(4)
C12 0.0211(5) 0.0212(5) 0.0201(5) 0.0013(4) -0.0056(4) -0.0008(4)
C13 0.0294(6) 0.0207(5) 0.0188(5) 0.0037(4) -0.0020(4) -0.0002(4)
C14 0.0260(6) 0.0191(5) 0.0248(5) 0.0031(4) 0.0018(4) -0.0049(4)
C15 0.0184(5) 0.0209(5) 0.0232(5) 0.0014(4) 0.0002(4) -0.0035(4)
B3 0.0181(5) 0.0195(5) 0.0151(5) 0.0004(4) 0.0003(4) -0.0013(4)
B4 0.0141(5) 0.0192(5) 0.0188(5) 0.0009(4) -0.0020(4) -0.0028(4)
B5 0.0170(5) 0.0197(5) 0.0155(5) 0.0030(4) -0.0024(4) -0.0022(4)
B6 0.0168(5) 0.0217(6) 0.0179(5) 0.0017(4) -0.0002(4) -0.0049(4)
B7 0.0169(5) 0.0196(5) 0.0183(5) 0.0005(4) 0.0005(4) -0.0001(4)
B8 0.0162(5) 0.0190(5) 0.0175(5) 0.0013(4) -0.0029(4) -0.0019(4)
B9 0.0192(5) 0.0193(5) 0.0182(5) 0.0027(4) -0.0019(4) -0.0041(4)
B10 0.0207(6) 0.0189(5) 0.0227(6) 0.0007(4) -0.0045(4) -0.0051(4)
B11 0.0220(6) 0.0182(5) 0.0178(5) -0.0013(4) -0.0031(4) 0.0003(4)
B12 0.0199(6) 0.0178(5) 0.0187(5) 0.0002(4) -0.0031(4) -0.0014(4)

loop_
_atom_type_symbol
_atom_type_description
_atom_type_scat_dispersion_real
_atom_type_scat_dispersion_imag
_atom_type_scat_source
C C 0.0181 0.0091 'International Tables Vol C Tables 4.2.6.8 and 6.1.1.4'
H H 0.0000 0.0000 'International Tables Vol C Tables 4.2.6.8 and 6.1.1.4'
B B 0.0090 0.0039 'International Tables Vol C Tables 4.2.6.8 and 6.1.1.4'
N N 0.0311 0.0180 'International Tables Vol C Tables 4.2.6.8 and 6.1.1.4'

loop_
_geom_angle_atom_site_label_1
_geom_angle_atom_site_label_2
_geom_angle_atom_site_label_3
_geom_angle
C3 N1 C4 124.40(9)
C3 N1 H1 111.9(11)
C4 N1 H1 111.6(11)
C3 N2 C10 123.23(9)
C3 C1 C2 115.61(8)
C3 C1 B5 123.25(8)
C2 C1 B5 110.55(8)
C3 C1 B4 123.22(8)
C2 C1 B4 110.91(8)
B5 C1 B4 62.65(6)
C3 C1 B6 115.25(8)
C2 C1 B6 61.61(6)
B5 C1 B6 62.25(6)
B4 C1 B6 114.52(8)
C3 C1 B3 115.83(8)
C2 C1 B3 61.52(6)
B5 C1 B3 114.22(8)
B4 C1 B3 62.46(6)
B6 C1 B3 114.94(8)
C1 C2 B11 112.12(8)
C1 C2 B10 111.99(8)
B11 C2 B10 63.38(7)
C1 C2 B3 61.98(6)
B11 C2 B3 62.72(7)
B10 C2 B3 115.47(8)
C1 C2 B6 61.90(6)
B11 C2 B6 115.42(8)
B10 C2 B6 62.60(7)
B3 C2 B6 115.58(8)
C1 C2 H2 112.4(8)
B11 C2 H2 124.5(8)
B10 C2 H2 124.0(8)
B3 C2 H2 114.7(8)
B6 C2 H2 113.8(8)
N2 C3 N1 131.59(10)
N2 C3 C1 115.24(9)
N1 C3 C1 113.11(9)
N1 C4 C9 107.78(8)
N1 C4 C5 112.31(9)
C9 C4 C5 110.70(8)
N1 C4 H4A 108.7
C9 C4 H4A 108.7
C5 C4 H4A 108.7
C6 C5 C4 111.15(9)
C6 C5 H5A 109.4
C4 C5 H5A 109.4
C6 C5 H5B 109.4
C4 C5 H5B 109.4
H5A C5 H5B 108.0
C7 C6 C5 111.31(9)
C7 C6 H6A 109.4
C5 C6 H6A 109.4
C7 C6 H6B 109.4
C5 C6 H6B 109.4
H6A C6 H6B 108.0
C8 C7 C6 111.03(9)
C8 C7 H7A 109.4
C6 C7 H7A 109.4
C8 C7 H7B 109.4
C6 C7 H7B 109.4
H7A C7 H7B 108.0
C7 C8 C9 111.64(9)
C7 C8 H8A 109.3
C9 C8 H8A 109.3
C7 C8 H8B 109.3
C9 C8 H8B 109.3
H8A C8 H8B 108.0
C8 C9 C4 111.05(9)
C8 C9 H9A 109.4
C4 C9 H9A 109.4
C8 C9 H9B 109.4
C4 C9 H9B 109.4
H9A C9 H9B 108.0
N2 C10 C11 108.29(8)
N2 C10 C15 108.58(8)
C11 C10 C15 111.22(8)
N2 C10 H10A 109.6
C11 C10 H10A 109.6
C15 C10 H10A 109.6
C10 C11 C12 112.01(8)
C10 C11 H11A 109.2
C12 C11 H11A 109.2
C10 C11 H11B 109.2
C12 C11 H11B 109.2
H11A C11 H11B 107.9
C13 C12 C11 111.35(9)
C13 C12 H12A 109.4
C11 C12 H12A 109.4
C13 C12 H12B 109.4
C11 C12 H12B 109.4
H12A C12 H12B 108.0
C14 C13 C12 111.06(9)
C14 C13 H13A 109.4
C12 C13 H13A 109.4
C14 C13 H13B 109.4
C12 C13 H13B 109.4
H13A C13 H13B 108.0
C13 C14 C15 110.85(9)
C13 C14 H14A 109.5
C15 C14 H14A 109.5
C13 C14 H14B 109.5
C15 C14 H14B 109.5
H14A C14 H14B 108.1
C14 C15 C10 111.89(9)
C14 C15 H15A 109.2
C10 C15 H15A 109.2
C14 C15 H15B 109.2
C10 C15 H15B 109.2
H15A C15 H15B 107.9
C2 B3 C1 56.50(6)
C2 B3 B7 104.14(8)
C1 B3 B7 104.52(8)
C2 B3 B11 58.04(6)
C1 B3 B11 103.98(8)
B7 B3 B11 60.39(7)
C2 B3 B4 103.65(8)
C1 B3 B4 58.34(6)
B7 B3 B4 60.19(7)
B11 B3 B4 108.02(8)
C2 B3 H3 125.4
C1 B3 H3 125.0
B7 B3 H3 122.8
B11 B3 H3 122.2
B4 B3 H3 122.3
C1 B4 B5 58.54(6)
C1 B4 B7 104.63(8)
B5 B4 B7 107.92(8)
C1 B4 B8 104.43(8)
B5 B4 B8 59.64(7)
B7 B4 B8 60.38(7)
C1 B4 B3 59.20(6)
B5 B4 B3 108.18(8)
B7 B4 B3 59.47(7)
B8 B4 B3 107.94(8)
C1 B4 H4 124.8
B5 B4 H4 121.6
B7 B4 H4 122.4
B8 B4 H4 122.5
B3 B4 H4 121.4
C1 B5 B8 105.16(8)
C1 B5 B9 105.38(8)
B8 B5 B9 60.54(7)
C1 B5 B6 59.41(6)
B8 B5 B6 108.62(8)
B9 B5 B6 59.91(7)
C1 B5 B4 58.81(6)
B8 B5 B4 60.31(6)
B9 B5 B4 109.00(8)
B6 B5 B4 109.01(8)
C1 B5 H5 124.4
B8 B5 H5 122.0
B9 B5 H5 121.9
B6 B5 H5 121.0
B4 B5 H5 120.9
C2 B6 C1 56.49(6)
C2 B6 B9 104.18(8)
C1 B6 B9 104.61(8)
C2 B6 B5 103.43(8)
C1 B6 B5 58.34(6)
B9 B6 B5 59.98(7)
C2 B6 B10 58.23(6)
C1 B6 B10 104.15(8)
B9 B6 B10 60.27(7)
B5 B6 B10 107.65(8)
C2 B6 H6 125.4
C1 B6 H6 124.9
B9 B6 H6 122.8
B5 B6 H6 122.6
B10 B6 H6 122.2
B3 B7 B4 60.35(6)
B3 B7 B11 60.12(7)
B4 B7 B11 107.94(8)
B3 B7 B12 108.05(8)
B4 B7 B12 107.49(8)
B11 B7 B12 59.80(7)
B3 B7 B8 108.21(8)
B4 B7 B8 59.85(6)
B11 B7 B8 107.47(8)
B12 B7 B8 59.54(6)
B3 B7 H7 121.3
B4 B7 H7 121.8
B11 B7 H7 121.9
B12 B7 H7 122.1
B8 B7 H7 122.0
B5 B8 B12 107.72(8)
B5 B8 B4 60.05(6)
B12 B8 B4 107.96(8)
B5 B8 B9 59.80(7)
B12 B8 B9 60.23(7)
B4 B8 B9 108.21(8)
B5 B8 B7 107.76(8)
B12 B8 B7 60.21(7)
B4 B8 B7 59.77(6)
B9 B8 B7 108.47(8)
B5 B8 H8 122.0
B12 B8 H8 121.7
B4 B8 H8 121.7
B9 B8 H8 121.4
B7 B8 H8 121.6
B6 B9 B5 60.11(6)
B6 B9 B10 60.11(7)
B5 B9 B10 107.63(8)
B6 B9 B8 108.08(8)
B5 B9 B8 59.67(6)
B10 B9 B8 107.62(8)
B6 B9 B12 107.92(8)
B5 B9 B12 107.19(8)
B10 B9 B12 59.77(7)
B8 B9 B12 59.69(7)
B6 B9 H9 121.5
B5 B9 H9 122.1
B10 B9 H9 121.9
B8 B9 H9 121.9
B12 B9 H9 122.1
C2 B10 B12 103.92(8)
C2 B10 B6 59.18(6)
B12 B10 B6 107.93(8)
C2 B10 B9 104.41(8)
B12 B10 B9 60.27(7)
B6 B10 B9 59.63(7)
C2 B10 B11 58.15(6)
B12 B10 B11 59.94(7)
B6 B10 B11 108.28(8)
B9 B10 B11 108.25(8)
C2 B10 H10 125.2
B12 B10 H10 122.6
B6 B10 H10 121.3
B9 B10 H10 122.3
B11 B10 H10 121.4
C2 B11 B3 59.24(6)
C2 B11 B12 104.06(8)
B3 B11 B12 107.94(8)
C2 B11 B7 104.36(8)
B3 B11 B7 59.49(7)
B12 B11 B7 60.30(7)
C2 B11 B10 58.47(7)
B3 B11 B10 108.56(8)
B12 B11 B10 59.80(7)
B7 B11 B10 108.19(8)
C2 B11 H11 125.1
B3 B11 H11 121.2
B12 B11 H11 122.6
B7 B11 H11 122.5
B10 B11 H11 121.3
B8 B12 B10 108.07(8)
B8 B12 B11 108.13(8)
B10 B12 B11 60.26(7)
B8 B12 B9 60.08(7)
B10 B12 B9 59.96(7)
B11 B12 B9 108.25(8)
B8 B12 B7 60.25(7)
B10 B12 B7 108.24(8)
B11 B12 B7 59.90(7)
B9 B12 B7 108.39(8)
B8 B12 H12 121.6
B10 B12 H12 121.6
B11 B12 H12 121.6
B9 B12 H12 121.6
B7 B12 H12 121.5

loop_
_geom_bond_atom_site_label_1
_geom_bond_atom_site_label_2
_geom_bond_distance
N1 C3 1.3734(14)
N1 C4 1.4730(13)
N1 H1 0.878(18)
N2 C3 1.2788(14)
N2 C10 1.4691(13)
C1 C3 1.5279(14)
C1 C2 1.6316(14)
C1 B5 1.7068(15)
C1 B4 1.7118(15)
C1 B6 1.7262(15)
C1 B3 1.7274(15)
C2 B11 1.6982(16)
C2 B10 1.7041(16)
C2 B3 1.7200(16)
C2 B6 1.7215(16)
C2 H2 0.986(14)
C4 C9 1.5287(14)
C4 C5 1.5305(14)
C4 H4A 1.0000
C5 C6 1.5295(15)
C5 H5A 0.9900
C5 H5B 0.9900
C6 C7 1.5293(15)
C6 H6A 0.9900
C6 H6B 0.9900
C7 C8 1.5255(15)
C7 H7A 0.9900
C7 H7B 0.9900
C8 C9 1.5269(15)
C8 H8A 0.9900
C8 H8B 0.9900
C9 H9A 0.9900
C9 H9B 0.9900
C10 C11 1.5291(14)
C10 C15 1.5343(14)
C10 H10A 1.0000
C11 C12 1.5316(14)
C11 H11A 0.9900
C11 H11B 0.9900
C12 C13 1.5267(15)
C12 H12A 0.9900
C12 H12B 0.9900
C13 C14 1.5263(16)
C13 H13A 0.9900
C13 H13B 0.9900
C14 C15 1.5305(15)
C14 H14A 0.9900
C14 H14B 0.9900
C15 H15A 0.9900
C15 H15B 0.9900
B3 B7 1.7675(16)
B3 B11 1.7789(17)
B3 B4 1.7832(16)
B3 H3 1.1200
B4 B5 1.7773(16)
B4 B7 1.7804(17)
B4 B8 1.7819(16)
B4 H4 1.1200
B5 B8 1.7699(16)
B5 B9 1.7723(17)
B5 B6 1.7745(16)
B5 H5 1.1200
B6 B9 1.7710(17)
B6 B10 1.7796(17)
B6 H6 1.1200
B7 B11 1.7837(17)
B7 B12 1.7907(17)
B7 B8 1.7914(17)
B7 H7 1.1200
B8 B12 1.7785(17)
B8 B9 1.7855(16)
B8 H8 1.1200
B9 B10 1.7824(17)
B9 B12 1.7881(17)
B9 H9 1.1200
B10 B12 1.7792(17)
B10 B11 1.7874(17)
B10 H10 1.1200
B11 B12 1.7818(17)
B11 H11 1.1200
B12 H12 1.1200

loop_
_geom_torsion_atom_site_label_1
_geom_torsion_atom_site_label_2
_geom_torsion_atom_site_label_3
_geom_torsion_atom_site_label_4
_geom_torsion
C3 C1 C2 B11 145.87(9)
B5 C1 C2 B11 -68.13(10)
B4 C1 C2 B11 -0.59(11)
B6 C1 C2 B11 -107.95(9)
B3 C1 C2 B11 39.03(8)
C3 C1 C2 B10 -145.08(9)
B5 C1 C2 B10 0.93(11)
B4 C1 C2 B10 68.47(10)
B6 C1 C2 B10 -38.90(8)
B3 C1 C2 B10 108.09(9)
C3 C1 C2 B3 106.84(9)
B5 C1 C2 B3 -107.16(8)
B4 C1 C2 B3 -39.62(8)
B6 C1 C2 B3 -146.98(8)
C3 C1 C2 B6 -106.18(9)
B5 C1 C2 B6 39.83(8)
B4 C1 C2 B6 107.37(8)
B3 C1 C2 B6 146.98(8)
C10 N2 C3 N1 9.28(18)
C10 N2 C3 C1 -168.01(8)
C4 N1 C3 N2 39.41(18)
C4 N1 C3 C1 -143.26(10)
C2 C1 C3 N2 -3.50(13)
B5 C1 C3 N2 -144.74(10)
B4 C1 C3 N2 138.40(10)
B6 C1 C3 N2 -72.59(11)
B3 C1 C3 N2 65.68(12)
C2 C1 C3 N1 178.71(8)
B5 C1 C3 N1 37.46(13)
B4 C1 C3 N1 -39.40(13)
B6 C1 C3 N1 109.62(10)
B3 C1 C3 N1 -112.12(10)
C3 N1 C4 C9 171.58(10)
C3 N1 C4 C5 49.39(14)
N1 C4 C5 C6 176.70(8)
C9 C4 C5 C6 56.18(11)
C4 C5 C6 C7 -55.76(11)
C5 C6 C7 C8 54.92(12)
C6 C7 C8 C9 -55.06(12)
C7 C8 C9 C4 55.84(12)
N1 C4 C9 C8 -179.26(8)
C5 C4 C9 C8 -56.07(11)
C3 N2 C10 C11 -169.37(9)
C3 N2 C10 C15 69.75(12)
N2 C10 C11 C12 -172.32(8)
C15 C10 C11 C12 -53.09(11)
C10 C11 C12 C13 54.50(12)
C11 C12 C13 C14 -56.03(12)
C12 C13 C14 C15 56.51(12)
C13 C14 C15 C10 -55.62(12)
N2 C10 C15 C14 172.84(8)
C11 C10 C15 C14 53.79(11)
B11 C2 B3 C1 -138.98(8)
B10 C2 B3 C1 -102.49(9)
B6 C2 B3 C1 -32.20(8)
C1 C2 B3 B7 98.24(8)
B11 C2 B3 B7 -40.73(7)
B10 C2 B3 B7 -4.25(11)
B6 C2 B3 B7 66.04(10)
C1 C2 B3 B11 138.98(8)
B10 C2 B3 B11 36.48(8)
B6 C2 B3 B11 106.78(9)
C1 C2 B3 B4 36.05(7)
B11 C2 B3 B4 -102.93(8)
B10 C2 B3 B4 -66.45(10)
B6 C2 B3 B4 3.85(11)
C3 C1 B3 C2 -106.48(9)
B5 C1 B3 C2 101.18(9)
B4 C1 B3 C2 137.80(8)
B6 C1 B3 C2 31.91(8)
C3 C1 B3 B7 155.98(8)
C2 C1 B3 B7 -97.54(8)
B5 C1 B3 B7 3.64(11)
B4 C1 B3 B7 40.26(8)
B6 C1 B3 B7 -65.63(10)
C3 C1 B3 B11 -141.50(8)
C2 C1 B3 B11 -35.02(7)
B5 C1 B3 B11 66.16(10)
B4 C1 B3 B11 102.77(8)
B6 C1 B3 B11 -3.11(10)
C3 C1 B3 B4 115.72(9)
C2 C1 B3 B4 -137.80(8)
B5 C1 B3 B4 -36.61(8)
B6 C1 B3 B4 -105.88(9)
C3 C1 B4 B5 113.53(10)
C2 C1 B4 B5 -103.03(9)
B6 C1 B4 B5 -35.69(8)
B3 C1 B4 B5 -142.24(8)
C3 C1 B4 B7 -144.16(9)
C2 C1 B4 B7 -0.72(10)
B5 C1 B4 B7 102.31(8)
B6 C1 B4 B7 66.62(10)
B3 C1 B4 B7 -39.93(7)
C3 C1 B4 B8 153.24(9)
C2 C1 B4 B8 -63.32(9)
B5 C1 B4 B8 39.71(7)
B6 C1 B4 B8 4.02(10)
B3 C1 B4 B8 -102.53(8)
C3 C1 B4 B3 -104.23(10)
C2 C1 B4 B3 39.21(8)
B5 C1 B4 B3 142.24(8)
B6 C1 B4 B3 106.55(9)
C2 B3 B4 C1 -35.20(7)
B7 B3 B4 C1 -133.86(8)
B11 B3 B4 C1 -95.61(9)
C2 B3 B4 B5 -1.85(10)
C1 B3 B4 B5 33.35(7)
B7 B3 B4 B5 -100.51(9)
B11 B3 B4 B5 -62.26(10)
C2 B3 B4 B7 98.66(8)
C1 B3 B4 B7 133.86(8)
B11 B3 B4 B7 38.25(8)
C2 B3 B4 B8 61.22(9)
C1 B3 B4 B8 96.42(8)
B7 B3 B4 B8 -37.44(8)
B11 B3 B4 B8 0.81(10)
C3 C1 B5 B8 -153.67(9)
C2 C1 B5 B8 63.41(10)
B4 C1 B5 B8 -40.20(7)
B6 C1 B5 B8 102.95(9)
B3 C1 B5 B8 -3.65(11)
C3 C1 B5 B9 143.33(9)
C2 C1 B5 B9 0.41(10)
B4 C1 B5 B9 -103.20(9)
B6 C1 B5 B9 39.95(7)
B3 C1 B5 B9 -66.66(10)
C3 C1 B5 B6 103.38(10)
C2 C1 B5 B6 -39.54(8)
B4 C1 B5 B6 -143.15(8)
B3 C1 B5 B6 -106.61(9)
C3 C1 B5 B4 -113.48(10)
C2 C1 B5 B4 103.60(9)
B6 C1 B5 B4 143.15(8)
B3 C1 B5 B4 36.54(8)
B7 B4 B5 C1 -96.50(8)
B8 B4 B5 C1 -134.18(8)
B3 B4 B5 C1 -33.62(7)
C1 B4 B5 B8 134.18(8)
B7 B4 B5 B8 37.68(8)
B3 B4 B5 B8 100.57(9)
C1 B4 B5 B9 96.86(9)
B7 B4 B5 B9 0.36(10)
B8 B4 B5 B9 -37.33(8)
B3 B4 B5 B9 63.24(10)
C1 B4 B5 B6 33.10(7)
B7 B4 B5 B6 -63.40(10)
B8 B4 B5 B6 -101.09(9)
B3 B4 B5 B6 -0.52(11)
B11 C2 B6 C1 102.64(9)
B10 C2 B6 C1 139.02(8)
B3 C2 B6 C1 32.23(8)
C1 C2 B6 B9 -98.33(8)
B11 C2 B6 B9 4.32(11)
B10 C2 B6 B9 40.69(8)
B3 C2 B6 B9 -66.10(10)
C1 C2 B6 B5 -36.37(7)
B11 C2 B6 B5 66.27(10)
B10 C2 B6 B5 102.64(8)
B3 C2 B6 B5 -4.15(11)
C1 C2 B6 B10 -139.02(8)
B11 C2 B6 B10 -36.37(8)
B3 C2 B6 B10 -106.79(9)
C3 C1 B6 C2 106.75(9)
B5 C1 B6 C2 -137.34(8)
B4 C1 B6 C2 -101.50(9)
B3 C1 B6 C2 -31.88(8)
C3 C1 B6 B9 -155.72(8)
C2 C1 B6 B9 97.53(8)
B5 C1 B6 B9 -39.81(7)
B4 C1 B6 B9 -3.98(11)
B3 C1 B6 B9 65.64(10)
C3 C1 B6 B5 -115.91(9)
C2 C1 B6 B5 137.34(8)
B4 C1 B6 B5 35.84(8)
B3 C1 B6 B5 105.46(9)
C3 C1 B6 B10 141.85(8)
C2 C1 B6 B10 35.10(7)
B5 C1 B6 B10 -102.24(8)
B4 C1 B6 B10 -66.40(10)
B3 C1 B6 B10 3.21(10)
C1 B5 B6 C2 35.51(7)
B8 B5 B6 C2 -61.46(10)
B9 B5 B6 C2 -98.80(8)
B4 B5 B6 C2 2.65(10)
B8 B5 B6 C1 -96.97(8)
B9 B5 B6 C1 -134.31(8)
B4 B5 B6 C1 -32.87(7)
C1 B5 B6 B9 134.31(8)
B8 B5 B6 B9 37.34(8)
B4 B5 B6 B9 101.44(9)
C1 B5 B6 B10 96.03(8)
B8 B5 B6 B10 -0.94(10)
B9 B5 B6 B10 -38.28(8)
B4 B5 B6 B10 63.16(10)
C2 B3 B7 B4 -97.83(8)
C1 B3 B7 B4 -39.34(7)
B11 B3 B7 B4 -137.38(8)
C2 B3 B7 B11 39.55(7)
C1 B3 B7 B11 98.04(8)
B4 B3 B7 B11 137.38(8)
C2 B3 B7 B12 2.44(10)
C1 B3 B7 B12 60.92(10)
B11 B3 B7 B12 -37.12(8)
B4 B3 B7 B12 100.26(9)
C2 B3 B7 B8 -60.56(10)
C1 B3 B7 B8 -2.07(10)
B11 B3 B7 B8 -100.11(9)
B4 B3 B7 B8 37.27(8)
C1 B4 B7 B3 39.79(7)
B5 B4 B7 B3 100.94(8)
B8 B4 B7 B3 138.30(8)
C1 B4 B7 B11 1.69(10)
B5 B4 B7 B11 62.84(10)
B8 B4 B7 B11 100.19(9)
B3 B4 B7 B11 -38.11(8)
C1 B4 B7 B12 -61.42(9)
B5 B4 B7 B12 -0.27(10)
B8 B4 B7 B12 37.08(7)
B3 B4 B7 B12 -101.22(9)
C1 B4 B7 B8 -98.50(8)
B5 B4 B7 B8 -37.35(7)
B3 B4 B7 B8 -138.30(8)
C1 B5 B8 B12 -61.46(10)
B9 B5 B8 B12 37.89(8)
B6 B5 B8 B12 0.82(10)
B4 B5 B8 B12 -100.93(8)
C1 B5 B8 B4 39.46(7)
B9 B5 B8 B4 138.82(8)
B6 B5 B8 B4 101.75(9)
C1 B5 B8 B9 -99.35(8)
B6 B5 B8 B9 -37.07(8)
B4 B5 B8 B9 -138.82(8)
C1 B5 B8 B7 2.09(10)
B9 B5 B8 B7 101.45(9)
B6 B5 B8 B7 64.38(10)
B4 B5 B8 B7 -37.37(8)
C1 B4 B8 B5 -39.17(7)
B7 B4 B8 B5 -138.01(8)
B3 B4 B8 B5 -100.97(8)
C1 B4 B8 B12 61.34(10)
B5 B4 B8 B12 100.51(9)
B7 B4 B8 B12 -37.49(8)
B3 B4 B8 B12 -0.46(10)
C1 B4 B8 B9 -2.36(10)
B5 B4 B8 B9 36.80(8)
B7 B4 B8 B9 -101.20(9)
B3 B4 B8 B9 -64.17(10)
C1 B4 B8 B7 98.84(8)
B5 B4 B8 B7 138.01(8)
B3 B4 B8 B7 37.03(8)
B3 B7 B8 B5 0.01(11)
B4 B7 B8 B5 37.50(7)
B11 B7 B8 B5 -63.49(10)
B12 B7 B8 B5 -100.65(9)
B3 B7 B8 B12 100.66(9)
B4 B7 B8 B12 138.15(8)
B11 B7 B8 B12 37.16(8)
B3 B7 B8 B4 -37.49(8)
B11 B7 B8 B4 -100.99(8)
B12 B7 B8 B4 -138.15(8)
B3 B7 B8 B9 63.27(10)
B4 B7 B8 B9 100.76(9)
B11 B7 B8 B9 -0.24(10)
B12 B7 B8 B9 -37.39(8)
C2 B6 B9 B5 97.51(8)
C1 B6 B9 B5 39.01(7)
B10 B6 B9 B5 137.17(8)
C2 B6 B9 B10 -39.67(7)
C1 B6 B9 B10 -98.16(8)
B5 B6 B9 B10 -137.17(8)
C2 B6 B9 B8 60.68(10)
C1 B6 B9 B8 2.18(10)
B5 B6 B9 B8 -36.83(8)
B10 B6 B9 B8 100.35(9)
C2 B6 B9 B12 -2.43(10)
C1 B6 B9 B12 -60.92(10)
B5 B6 B9 B12 -99.93(9)
B10 B6 B9 B12 37.24(8)
C1 B5 B9 B6 -39.71(7)
B8 B5 B9 B6 -138.69(8)
B4 B5 B9 B6 -101.46(9)
C1 B5 B9 B10 -1.51(10)
B8 B5 B9 B10 -100.49(9)
B6 B5 B9 B10 38.20(8)
B4 B5 B9 B10 -63.26(10)
C1 B5 B9 B8 98.98(8)
B6 B5 B9 B8 138.69(8)
B4 B5 B9 B8 37.23(7)
C1 B5 B9 B12 61.45(9)
B8 B5 B9 B12 -37.53(7)
B6 B5 B9 B12 101.16(9)
B4 B5 B9 B12 -0.30(10)
B5 B8 B9 B6 37.02(8)
B12 B8 B9 B6 -100.60(9)
B4 B8 B9 B6 0.10(11)
B7 B8 B9 B6 -63.22(10)
B12 B8 B9 B5 -137.62(8)
B4 B8 B9 B5 -36.91(8)
B7 B8 B9 B5 -100.23(9)
B5 B8 B9 B10 100.50(9)
B12 B8 B9 B10 -37.12(8)
B4 B8 B9 B10 63.59(10)
B7 B8 B9 B10 0.27(10)
B5 B8 B9 B12 137.62(8)
B4 B8 B9 B12 100.71(9)
B7 B8 B9 B12 37.39(8)
C1 C2 B10 B12 -64.19(10)
B11 C2 B10 B12 40.40(8)
B3 C2 B10 B12 4.16(11)
B6 C2 B10 B12 -102.79(9)
C1 C2 B10 B6 38.60(8)
B11 C2 B10 B6 143.19(8)
B3 C2 B10 B6 106.96(9)
C1 C2 B10 B9 -1.82(11)
B11 C2 B10 B9 102.77(9)
B3 C2 B10 B9 66.53(10)
B6 C2 B10 B9 -40.43(8)
C1 C2 B10 B11 -104.59(9)
B3 C2 B10 B11 -36.24(8)
B6 C2 B10 B11 -143.19(8)
C1 B6 B10 C2 -34.33(7)
B9 B6 B10 C2 -133.28(8)
B5 B6 B10 C2 -95.13(8)
C2 B6 B10 B12 95.82(9)
C1 B6 B10 B12 61.49(10)
B9 B6 B10 B12 -37.46(8)
B5 B6 B10 B12 0.69(10)
C2 B6 B10 B9 133.28(8)
C1 B6 B10 B9 98.95(8)
B5 B6 B10 B9 38.15(8)
C2 B6 B10 B11 32.41(7)
C1 B6 B10 B11 -1.92(10)
B9 B6 B10 B11 -100.88(9)
B5 B6 B10 B11 -62.73(10)
B6 B9 B10 C2 40.20(7)
B5 B9 B10 C2 2.00(10)
B8 B9 B10 C2 -60.93(10)
B12 B9 B10 C2 -98.01(9)
B6 B9 B10 B12 138.21(8)
B5 B9 B10 B12 100.01(9)
B8 B9 B10 B12 37.08(8)
B5 B9 B10 B6 -38.20(8)
B8 B9 B10 B6 -101.13(9)
B12 B9 B10 B6 -138.21(8)
B6 B9 B10 B11 100.93(9)
B5 B9 B10 B11 62.73(10)
B8 B9 B10 B11 -0.20(11)
B12 B9 B10 B11 -37.28(8)
C1 C2 B11 B3 -38.72(8)
B10 C2 B11 B3 -143.10(8)
B6 C2 B11 B3 -107.02(9)
C1 C2 B11 B12 64.02(10)
B10 C2 B11 B12 -40.36(8)
B3 C2 B11 B12 102.74(9)
B6 C2 B11 B12 -4.28(11)
C1 C2 B11 B7 1.61(10)
B10 C2 B11 B7 -102.77(9)
B3 C2 B11 B7 40.33(7)
B6 C2 B11 B7 -66.69(10)
C1 C2 B11 B10 104.38(9)
B3 C2 B11 B10 143.10(8)
B6 C2 B11 B10 36.08(8)
C1 B3 B11 C2 34.34(7)
B7 B3 B11 C2 133.30(8)
B4 B3 B11 C2 95.14(8)
C2 B3 B11 B12 -95.99(9)
C1 B3 B11 B12 -61.66(10)
B7 B3 B11 B12 37.31(8)
B4 B3 B11 B12 -0.85(11)
C2 B3 B11 B7 -133.30(8)
C1 B3 B11 B7 -98.96(8)
B4 B3 B11 B7 -38.16(8)
C2 B3 B11 B10 -32.67(7)
C1 B3 B11 B10 1.66(10)
B7 B3 B11 B10 100.62(9)
B4 B3 B11 B10 62.47(10)
B3 B7 B11 C2 -40.21(7)
B4 B7 B11 C2 -2.00(10)
B12 B7 B11 C2 98.20(9)
B8 B7 B11 C2 61.16(10)
B4 B7 B11 B3 38.21(8)
B12 B7 B11 B3 138.41(8)
B8 B7 B11 B3 101.37(9)
B3 B7 B11 B12 -138.41(8)
B4 B7 B11 B12 -100.20(9)
B8 B7 B11 B12 -37.04(8)
B3 B7 B11 B10 -101.25(9)
B4 B7 B11 B10 -63.05(10)
B12 B7 B11 B10 37.15(8)
B8 B7 B11 B10 0.11(10)
B12 B10 B11 C2 -133.38(8)
B6 B10 B11 C2 -32.81(8)
B9 B10 B11 C2 -95.95(9)
C2 B10 B11 B3 32.97(8)
B12 B10 B11 B3 -100.41(9)
B6 B10 B11 B3 0.17(11)
B9 B10 B11 B3 -62.98(10)
C2 B10 B11 B12 133.38(8)
B6 B10 B11 B12 100.57(9)
B9 B10 B11 B12 37.43(8)
C2 B10 B11 B7 96.01(9)
B12 B10 B11 B7 -37.37(8)
B6 B10 B11 B7 63.20(10)
B9 B10 B11 B7 0.06(11)
B5 B8 B12 B10 -0.39(10)
B4 B8 B12 B10 -63.82(10)
B9 B8 B12 B10 37.31(8)
B7 B8 B12 B10 -101.11(9)
B5 B8 B12 B11 63.36(10)
B4 B8 B12 B11 -0.07(11)
B9 B8 B12 B11 101.06(9)
B7 B8 B12 B11 -37.36(8)
B5 B8 B12 B9 -37.70(7)
B4 B8 B12 B9 -101.12(9)
B7 B8 B12 B9 -138.42(8)
B5 B8 B12 B7 100.72(8)
B4 B8 B12 B7 37.30(7)
B9 B8 B12 B7 138.42(8)
C2 B10 B12 B8 61.48(10)
B6 B10 B12 B8 -0.19(11)
B9 B10 B12 B8 -37.36(8)
B11 B10 B12 B8 100.98(9)
C2 B10 B12 B11 -39.50(7)
B6 B10 B12 B11 -101.17(9)
B9 B10 B12 B11 -138.34(8)
C2 B10 B12 B9 98.84(9)
B6 B10 B12 B9 37.18(8)
B11 B10 B12 B9 138.34(8)
C2 B10 B12 B7 -2.29(10)
B6 B10 B12 B7 -63.95(10)
B9 B10 B12 B7 -101.13(9)
B11 B10 B12 B7 37.21(8)
C2 B11 B12 B8 -61.19(10)
B3 B11 B12 B8 0.57(11)
B7 B11 B12 B8 37.52(8)
B10 B11 B12 B8 -100.89(9)
C2 B11 B12 B10 39.69(8)
B3 B11 B12 B10 101.45(9)
B7 B11 B12 B10 138.40(8)
C2 B11 B12 B9 2.40(11)
B3 B11 B12 B9 64.16(10)
B7 B11 B12 B9 101.11(9)
B10 B11 B12 B9 -37.29(8)
C2 B11 B12 B7 -98.71(8)
B3 B11 B12 B7 -36.95(8)
B10 B11 B12 B7 -138.40(8)
B6 B9 B12 B8 100.88(9)
B5 B9 B12 B8 37.51(7)
B10 B9 B12 B8 138.27(8)
B6 B9 B12 B10 -37.39(8)
B5 B9 B12 B10 -100.75(9)
B8 B9 B12 B10 -138.27(8)
B6 B9 B12 B11 0.04(11)
B5 B9 B12 B11 -63.33(10)
B10 B9 B12 B11 37.42(8)
B8 B9 B12 B11 -100.85(9)
B6 B9 B12 B7 63.50(10)
B5 B9 B12 B7 0.13(10)
B10 B9 B12 B7 100.88(9)
B8 B9 B12 B7 -37.39(8)
B3 B7 B12 B8 -100.93(9)
B4 B7 B12 B8 -37.22(7)
B11 B7 B12 B8 -138.19(8)
B3 B7 B12 B10 -0.11(11)
B4 B7 B12 B10 63.60(10)
B11 B7 B12 B10 -37.37(8)
B8 B7 B12 B10 100.82(9)
B3 B7 B12 B11 37.26(8)
B4 B7 B12 B11 100.97(9)
B8 B7 B12 B11 138.19(8)
B3 B7 B12 B9 -63.62(10)
B4 B7 B12 B9 0.09(10)
B11 B7 B12 B9 -100.88(9)
B8 B7 B12 B9 37.31(8)
